data_7038315
loop_
_publ_author_name
'Katam, Srinivas'
'Arruri, Sathyanarayana'
'Chatla, Naga Babu'
'Ganesan, Prabusankar'

_publ_section_title
;
 Bismuth(III)dichalcogenones as Highly Active Catalysts in Multiple C-C
 Bond Formation Reactions
;
_journal_name_full 'Dalton Trans.'
_journal_paper_doi 10.1039/C5DT04738B
_journal_year 2016
_chemical_formula_moiety 'C26 H40 Bi4 Br12 N8 Se4, 2(C2 H3 N)'
_chemical_formula_sum 'C30 H46 Bi4 Br12 N10 Se4'
_chemical_formula_weight 2657.37
_space_group_crystal_system monoclinic
_space_group_IT_number 14
_space_group_name_Hall '-P 2ybc'
_space_group_name_H-M_alt 'P 1 21/c 1'
_symmetry_Int_Tables_number 14
_symmetry_space_group_name_Hall '-P 2ybc'
_symmetry_space_group_name_H-M 'P 1 21/c 1'
_atom_sites_solution_primary direct
_audit_creation_date 2015-09-24
_audit_creation_method
;
Olex2 1.2
(compiled 2015.01.26 svn.r3150 for OlexSys, GUI svn.r4998)
;
_audit_update_record
;
2015-12-03 deposited with the CCDC.
2016-02-08 downloaded from the CCDC.
;
_cell_angle_alpha 90
_cell_angle_beta 107.2678(16)
_cell_angle_gamma 90
_cell_formula_units_Z 2
_cell_length_a 12.54238(19)
_cell_length_b 21.6905(3)
_cell_length_c 12.37785(18)
_cell_measurement_reflns_used 5719
_cell_measurement_temperature 150
_cell_measurement_theta_max 70.5730
_cell_measurement_theta_min 4.2020
_cell_volume 3215.62(9)
_computing_cell_refinement
;
CrysAlisPro, Agilent Technologies,
Version 1.171.37.35 (release 13-08-2014 CrysAlis171 .NET)
(compiled Aug 13 2014,18:06:01)
;
_computing_data_collection
;
CrysAlisPro, Agilent Technologies,
Version 1.171.37.35 (release 13-08-2014 CrysAlis171 .NET)
(compiled Aug 13 2014,18:06:01)
;
_computing_data_reduction
;
CrysAlisPro, Agilent Technologies,
Version 1.171.37.35 (release 13-08-2014 CrysAlis171 .NET)
(compiled Aug 13 2014,18:06:01)
;
_computing_molecular_graphics 'Olex2 (Dolomanov et al., 2009)'
_computing_publication_material 'Olex2 (Dolomanov et al., 2009)'
_computing_structure_refinement 'olex2.refine (Bourhis et al., 2015)'
_computing_structure_solution 'SIR2004 (Burla et al., 2007)'
_diffrn_ambient_temperature 150
_diffrn_detector 'CCD plate'
_diffrn_detector_area_resol_mean 16.1293
_diffrn_detector_type Eos
_diffrn_measured_fraction_theta_full 0.9829
_diffrn_measured_fraction_theta_max 0.9829
_diffrn_measurement_details
;
  1 omega  -85.00  -59.00   1.0000    5.3500
omega____ theta____ kappa____ phi______ frames
    -      -33.5000  178.0000 -180.0000 26

  2 omega  -23.00   30.00   1.0000    5.3500
omega____ theta____ kappa____ phi______ frames
    -      -33.5000   77.0000   90.0000 53

  3 omega  -54.00  -28.00   1.0000    5.3500
omega____ theta____ kappa____ phi______ frames
    -      -33.5000   77.0000   90.0000 26

  4 omega  -14.00   82.00   1.0000    5.3500
omega____ theta____ kappa____ phi______ frames
    -       54.0000  -77.0000   60.0000 96

  5 omega   25.00   93.00   1.0000    5.3500
omega____ theta____ kappa____ phi______ frames
    -       54.0000 -125.0000  -30.0000 68

  6 omega   38.00  125.00   1.0000    5.3500
omega____ theta____ kappa____ phi______ frames
    -       54.0000   38.0000 -150.0000 87

  7 omega   95.00  174.00   1.0000    5.3500
omega____ theta____ kappa____ phi______ frames
    -      108.0000   50.0000  120.0000 79

  8 omega   37.00   92.00   1.0000    5.3500
omega____ theta____ kappa____ phi______ frames
    -      108.0000  -38.0000   90.0000 55

  9 omega   58.00  147.00   1.0000    5.3500
omega____ theta____ kappa____ phi______ frames
    -      108.0000  178.0000    0.0000 89

 10 omega   47.00   84.00   1.0000    5.3500
omega____ theta____ kappa____ phi______ frames
    -      108.0000  -38.0000  -60.0000 37

 11 omega   45.00   84.00   1.0000    5.3500
omega____ theta____ kappa____ phi______ frames
    -      108.0000  -38.0000   30.0000 39

 12 omega   87.00  130.00   1.0000    5.3500
omega____ theta____ kappa____ phi______ frames
    -      108.0000  -77.0000  -30.0000 43

 13 omega   93.00  168.00   1.0000    5.3500
omega____ theta____ kappa____ phi______ frames
    -      108.0000   50.0000 -150.0000 75

 14 omega   38.00   82.00   1.0000    5.3500
omega____ theta____ kappa____ phi______ frames
    -      108.0000  -38.0000 -120.0000 44

 15 omega   63.00   93.00   1.0000    5.3500
omega____ theta____ kappa____ phi______ frames
    -      108.0000  -25.0000   90.0000 30

 16 omega  110.00  135.00   1.0000    5.3500
omega____ theta____ kappa____ phi______ frames
    -      108.0000  111.0000  -60.0000 25

 17 omega   39.00   80.00   1.0000    5.3500
omega____ theta____ kappa____ phi______ frames
    -      108.0000  -77.0000  -30.0000 41
;
_diffrn_measurement_device 'four-circle diffractometer'
_diffrn_measurement_device_type 'SuperNova, Dual, Cu at zero, Eos'
_diffrn_measurement_method '\w scans'
_diffrn_orient_matrix_UB_11 -0.1033016000
_diffrn_orient_matrix_UB_12 0.0423267000
_diffrn_orient_matrix_UB_13 -0.0303592000
_diffrn_orient_matrix_UB_21 -0.0254157000
_diffrn_orient_matrix_UB_22 -0.0195631000
_diffrn_orient_matrix_UB_23 0.1094283000
_diffrn_orient_matrix_UB_31 0.0722527000
_diffrn_orient_matrix_UB_32 0.0535967000
_diffrn_orient_matrix_UB_33 0.0639647000
_diffrn_radiation_monochromator mirror
_diffrn_radiation_probe x-ray
_diffrn_radiation_type 'Cu K\a'
_diffrn_radiation_wavelength 1.54184
_diffrn_reflns_av_R_equivalents 0.0442
_diffrn_reflns_av_unetI/netI 0.0524
_diffrn_reflns_limit_h_max 14
_diffrn_reflns_limit_h_min -15
_diffrn_reflns_limit_k_max 26
_diffrn_reflns_limit_k_min -18
_diffrn_reflns_limit_l_max 15
_diffrn_reflns_limit_l_min -15
_diffrn_reflns_number 14054
_diffrn_reflns_theta_full 70.8791
_diffrn_reflns_theta_max 70.88
_diffrn_reflns_theta_min 3.69
_diffrn_source 'sealed X-ray tube'
_diffrn_source_type 'SuperNova (Cu) X-ray Source'
_exptl_absorpt_coefficient_mu 32.666
_exptl_absorpt_correction_T_max 1.00000
_exptl_absorpt_correction_T_min 0.17747
_exptl_absorpt_correction_type multi-scan
_exptl_absorpt_process_details
;
CrysAlisPro, Agilent Technologies,
Version 1.171.37.35 (release 13-08-2014 CrysAlis171 .NET)
(compiled Aug 13 2014,18:06:01)
Empirical absorption correction using spherical harmonics,
 implemented in SCALE3 ABSPACK scaling algorithm.
;
_exptl_crystal_colour yellow
_exptl_crystal_colour_primary yellow
_exptl_crystal_density_diffrn 2.7443
_exptl_crystal_description needle
_exptl_crystal_F_000 2319.9978
_exptl_crystal_size_max 0.21
_exptl_crystal_size_mid 0.16
_exptl_crystal_size_min 0.12
_refine_diff_density_max 1.8519
_refine_diff_density_min -1.7028
_refine_diff_density_rms 0.3200
_refine_ls_d_res_high 0.8159
_refine_ls_d_res_low 11.9771
_refine_ls_extinction_expression Fc^*^=kFc[1+0.001xFc^2^\l^3^/sin(2\q)]^-1/4^
_refine_ls_goodness_of_fit_ref 0.9831
_refine_ls_hydrogen_treatment mixed
_refine_ls_matrix_type full
_refine_ls_number_constraints 33
_refine_ls_number_parameters 280
_refine_ls_number_reflns 6092
_refine_ls_number_restraints 0
_refine_ls_restrained_S_all 0.9831
_refine_ls_R_factor_all 0.0561
_refine_ls_R_factor_gt 0.0474
_refine_ls_shift/su_max 0.0006
_refine_ls_shift/su_mean 0.0000
_refine_ls_structure_factor_coef Fsqd
_refine_ls_weighting_details 'w=1/[\s^2^(Fo^2^)+(0.0840P)^2^] where P=(Fo^2^+2Fc^2^)/3'
_refine_ls_weighting_scheme calc
_refine_ls_wR_factor_gt 0.1259
_refine_ls_wR_factor_ref 0.1362
_reflns_Friedel_coverage 0.0
_reflns_limit_h_max 14
_reflns_limit_h_min -15
_reflns_limit_k_max 26
_reflns_limit_k_min 0
_reflns_limit_l_max 15
_reflns_limit_l_min 0
_reflns_number_gt 5093
_reflns_number_total 6092
_reflns_threshold_expression I>=2u(I)
_cod_data_source_file c5dt04738b2.cif
_cod_data_source_block 13
_cod_original_cell_volume 3215.62(8)
_cod_database_code 7038315
_chemical_oxdiff_formula 'C21 H24 N2 Se Bi Br3'
_reflns_odcompleteness_completeness 99.92
_reflns_odcompleteness_iscentric 1
_reflns_odcompleteness_theta 66.97
_olex2_refinement_description
;
1. Fixed Uiso
 At 1.2 times of:
  All C(H) groups, All C(H,H) groups
 At 1.5 times of:
  All C(H,H,H) groups
2.a Ternary CH refined with riding coordinates:
 C11(H11)
2.b Secondary CH2 refined with riding coordinates:
 C7(H7a,H7b)
2.c Aromatic/amide H refined with riding coordinates:
 C2(H2), C3(H3), C9(H9), C10(H10)
2.d Idealised Me refined as rotating group:
 C5(H5a,H5b,H5c), C6(H6a,H6b,H6c), C12(H12a,H12b,H12c), C13(H13a,H13b,H13c),
 C14(H14a,H14b,H14c)
;
_olex2_submission_special_instructions 'No special instructions were received'

loop_
_space_group_symop_id
_space_group_symop_operation_xyz
1 x,y,z
2 -x,y+1/2,-z+1/2
3 -x,-y,-z
4 x,-y-1/2,z-1/2

loop_
_atom_site_label
_atom_site_type_symbol
_atom_site_fract_x
_atom_site_fract_y
_atom_site_fract_z
_atom_site_U_iso_or_equiv
_atom_site_adp_type
_atom_site_occupancy
_atom_site_refinement_flags_posn
Bi1 Bi 0.63683(3) 0.440637(17) 0.29703(3) 0.04956(14) Uani 1.000000 .
Bi2 Bi 0.35461(3) 0.544650(18) 0.05949(3) 0.05073(14) Uani 1.000000 .
Br1 Br 0.69685(9) 0.31980(5) 0.32616(9) 0.0578(3) Uani 1.000000 .
Br2 Br 0.54836(9) 0.56824(5) 0.27490(9) 0.0561(3) Uani 1.000000 .
Br3 Br 0.22468(10) 0.50236(7) 0.17862(10) 0.0704(3) Uani 1.000000 .
Br4 Br 0.46876(10) 0.41434(5) 0.06366(9) 0.0587(3) Uani 1.000000 .
Br5 Br 0.19883(11) 0.52108(8) -0.14647(11) 0.0795(4) Uani 1.000000 .
Br6 Br 0.28481(12) 0.66047(6) 0.06322(11) 0.0734(3) Uani 1.000000 .
Se1 Se 0.47177(9) 0.42999(5) 0.39897(10) 0.0559(3) Uani 1.000000 .
Se2 Se 0.78853(10) 0.47487(6) 0.50730(10) 0.0629(3) Uani 1.000000 .
N1 N 0.4382(7) 0.3003(4) 0.4088(8) 0.059(2) Uani 1.000000 .
N2 N 0.5761(6) 0.3310(4) 0.5492(6) 0.0524(19) Uani 1.000000 .
N3 N 0.7715(7) 0.3573(4) 0.6145(7) 0.059(2) Uani 1.000000 .
N4 N 0.9266(7) 0.3680(5) 0.5743(9) 0.071(3) Uani 1.000000 .
C1 C 0.4981(8) 0.3490(5) 0.4535(8) 0.048(2) Uani 1.000000 .
C2 C 0.4784(12) 0.2501(6) 0.4788(13) 0.082(4) Uani 1.000000 .
H2 H 0.4502(12) 0.2092(6) 0.4665(13) 0.098(4) Uiso 1.000000 R
C3 C 0.5614(11) 0.2685(6) 0.5643(11) 0.071(3) Uani 1.000000 .
H3 H 0.6037(11) 0.2438(6) 0.6253(11) 0.085(4) Uiso 1.000000 R
C4 C 0.3432(10) 0.2986(7) 0.3029(12) 0.077(4) Uani 1.000000 .
C5 C 0.3575(16) 0.2491(11) 0.2287(15) 0.151(9) Uani 1.000000 .
H5a H 0.430(7) 0.253(5) 0.215(13) 0.227(14) Uiso 1.000000 GR
H5b H 0.354(15) 0.2092(11) 0.265(7) 0.227(14) Uiso 1.000000 GR
H5c H 0.298(9) 0.251(5) 0.157(6) 0.227(14) Uiso 1.000000 GR
C6 C 0.2375(13) 0.2937(15) 0.3293(19) 0.218(15) Uani 1.000000 .
H6a H 0.1755(15) 0.295(13) 0.259(3) 0.33(2) Uiso 1.000000 GR
H6b H 0.236(10) 0.255(6) 0.37(2) 0.33(2) Uiso 1.000000 GR
H6c H 0.230(11) 0.328(7) 0.38(2) 0.33(2) Uiso 1.000000 GR
C7 C 0.6595(9) 0.3705(6) 0.6242(8) 0.066(3) Uani 1.000000 .
H7a H 0.6405(9) 0.4142(6) 0.6047(8) 0.079(4) Uiso 1.000000 R
H7b H 0.6594(9) 0.3638(6) 0.7033(8) 0.079(4) Uiso 1.000000 R
C8 C 0.8304(8) 0.3963(5) 0.5660(8) 0.056(2) Uani 1.000000 .
C9 C 0.8322(10) 0.3043(7) 0.6506(10) 0.081(4) Uani 1.000000 .
H9 H 0.8111(10) 0.2701(7) 0.6877(10) 0.097(5) Uiso 1.000000 R
C10 C 0.9275(10) 0.3106(6) 0.6227(12) 0.086(4) Uani 1.000000 .
H10 H 0.9853(10) 0.2808(6) 0.6342(12) 0.103(5) Uiso 1.000000 R
C11 C 1.0186(10) 0.3927(7) 0.5350(14) 0.082(4) Uani 1.000000 .
H11 H 1.0117(10) 0.4387(7) 0.5315(14) 0.099(5) Uiso 1.000000 R
C12 C 1.1302(11) 0.3769(8) 0.6158(17) 0.131(8) Uani 1.000000 .
H12a H 1.146(6) 0.404(5) 0.682(6) 0.196(11) Uiso 1.000000 GR
H12b H 1.130(4) 0.334(2) 0.640(11) 0.196(11) Uiso 1.000000 GR
H12c H 1.1882(19) 0.382(7) 0.578(4) 0.196(11) Uiso 1.000000 GR
C13 C 1.0037(13) 0.3687(10) 0.4134(18) 0.136(7) Uani 1.000000 .
H13a H 1.068(7) 0.381(7) 0.389(6) 0.204(11) Uiso 1.000000 GR
H13b H 0.999(14) 0.3235(11) 0.413(3) 0.204(11) Uiso 1.000000 GR
H13c H 0.935(8) 0.386(6) 0.362(3) 0.204(11) Uiso 1.000000 GR
H4 H 0.343(8) 0.334(5) 0.256(9) 0.05(3) Uiso 1.000000 .
N5 N 0.908(2) 0.7077(13) -0.026(3) 0.238(13) Uani 1.000000 .
C14 C 0.9789(18) 0.6031(10) 0.044(2) 0.157(9) Uani 1.000000 .
H14a H 0.919(4) 0.578(3) 0.055(15) 0.235(14) Uiso 1.000000 GR
H14b H 1.007(14) 0.585(3) -0.014(7) 0.235(14) Uiso 1.000000 GR
H14c H 1.039(10) 0.6059(13) 0.115(8) 0.235(14) Uiso 1.000000 GR
C15 C 0.9392(19) 0.6605(12) 0.011(2) 0.148(9) Uani 1.000000 .

loop_
_atom_site_aniso_label
_atom_site_aniso_U_11
_atom_site_aniso_U_22
_atom_site_aniso_U_33
_atom_site_aniso_U_12
_atom_site_aniso_U_13
_atom_site_aniso_U_23
Bi1 0.0662(2) 0.0400(2) 0.0422(2) 0.00560(15) 0.01564(17) 0.00286(14)
Bi2 0.0622(2) 0.0457(2) 0.0436(2) 0.00346(15) 0.01479(16) 0.00051(15)
Br1 0.0755(6) 0.0417(5) 0.0544(6) 0.0072(5) 0.0164(5) -0.0045(4)
Br2 0.0636(6) 0.0434(5) 0.0583(6) 0.0026(4) 0.0137(5) -0.0007(5)
Br3 0.0773(7) 0.0751(8) 0.0604(7) -0.0032(6) 0.0231(6) 0.0116(6)
Br4 0.0772(6) 0.0441(6) 0.0554(6) -0.0011(5) 0.0207(5) -0.0046(5)
Br5 0.0755(7) 0.1040(11) 0.0539(7) -0.0171(7) 0.0113(6) -0.0035(7)
Br6 0.1008(9) 0.0475(6) 0.0736(8) 0.0133(6) 0.0282(7) 0.0085(6)
Se1 0.0683(6) 0.0445(6) 0.0565(6) 0.0158(5) 0.0208(5) 0.0086(5)
Se2 0.0724(7) 0.0467(6) 0.0628(7) 0.0006(5) 0.0097(5) -0.0076(5)
N1 0.057(4) 0.045(5) 0.076(6) 0.002(4) 0.021(4) -0.007(4)
N2 0.055(4) 0.062(5) 0.041(4) 0.013(4) 0.017(3) 0.014(4)
N3 0.061(5) 0.060(5) 0.055(5) 0.001(4) 0.018(4) -0.004(4)
N4 0.059(5) 0.061(6) 0.080(7) -0.002(4) 0.002(4) 0.008(5)
C1 0.054(5) 0.050(5) 0.044(5) 0.015(4) 0.020(4) 0.013(4)
C2 0.091(9) 0.044(6) 0.121(11) -0.001(6) 0.050(8) 0.012(7)
C3 0.083(7) 0.054(7) 0.083(8) 0.015(6) 0.034(7) 0.026(6)
C4 0.062(6) 0.072(9) 0.089(9) -0.000(6) 0.010(6) -0.010(7)
C5 0.106(13) 0.21(3) 0.132(16) -0.012(14) 0.023(11) -0.086(18)
C6 0.057(8) 0.42(4) 0.18(2) -0.031(16) 0.042(11) -0.14(3)
C7 0.075(7) 0.084(9) 0.042(5) 0.008(6) 0.024(5) 0.016(5)
C8 0.061(5) 0.058(6) 0.042(5) 0.006(5) 0.007(4) -0.004(4)
C9 0.066(7) 0.084(9) 0.078(8) 0.016(6) -0.001(6) 0.032(7)
C10 0.069(7) 0.064(8) 0.114(11) 0.025(6) 0.011(7) 0.028(7)
C11 0.060(6) 0.078(9) 0.113(11) 0.012(6) 0.032(7) 0.017(8)
C12 0.057(7) 0.094(13) 0.21(2) -0.011(7) -0.010(10) 0.024(13)
C13 0.073(9) 0.16(2) 0.165(19) 0.008(11) 0.026(11) 0.007(16)
N5 0.19(2) 0.17(3) 0.34(4) 0.06(2) 0.08(2) 0.09(3)
C14 0.131(16) 0.084(14) 0.25(3) -0.007(12) 0.044(17) 0.009(17)
C15 0.110(14) 0.110(17) 0.21(3) -0.021(13) 0.024(15) 0.054(18)

loop_
_atom_type_symbol
_atom_type_scat_dispersion_real
_atom_type_scat_dispersion_imag
_atom_type_scat_Cromer_Mann_a1
_atom_type_scat_Cromer_Mann_a2
_atom_type_scat_Cromer_Mann_a3
_atom_type_scat_Cromer_Mann_a4
_atom_type_scat_Cromer_Mann_b1
_atom_type_scat_Cromer_Mann_b2
_atom_type_scat_Cromer_Mann_b3
_atom_type_scat_Cromer_Mann_b4
_atom_type_scat_Cromer_Mann_c
_atom_type_scat_source
_atom_type_scat_dispersion_source
C 0.01920 0.00962 2.31000 1.02000 1.58860 0.86500 20.84390 10.20750 0.56870 51.65120 0.215599998832 'International Tables Volume C Table 6.1.1.4 (pp. 500-502)' 'Henke, Gullikson and Davis, At. Data and Nucl. Data Tables, 1993, 54, 2'
H 0.00000 0.00000 0.49300 0.32291 0.14019 0.04081 10.51090 26.12570 3.14236 57.79970 0.0030380000826 'International Tables Volume C Table 6.1.1.4 (pp. 500-502)' 'Henke, Gullikson and Davis, At. Data and Nucl. Data Tables, 1993, 54, 2'
Bi -3.68252 9.31182 33.36890 12.95100 16.58770 6.46920 0.70400 2.92380 8.79370 48.00930 13.5782003403 'International Tables Volume C Table 6.1.1.4 (pp. 500-502)' 'Henke, Gullikson and Davis, At. Data and Nucl. Data Tables, 1993, 54, 2'
N 0.03256 0.01839 12.21260 3.13220 2.01250 1.16630 0.00570 9.89330 28.99750 0.58260 -11.5290002823 'International Tables Volume C Table 6.1.1.4 (pp. 500-502)' 'Henke, Gullikson and Davis, At. Data and Nucl. Data Tables, 1993, 54, 2'
Br -0.67402 1.33011 17.17890 5.23580 5.63770 3.98510 2.17230 16.57960 0.26090 41.43280 2.95569992065 'International Tables Volume C Table 6.1.1.4 (pp. 500-502)' 'Henke, Gullikson and Davis, At. Data and Nucl. Data Tables, 1993, 54, 2'
Se -0.79210 1.18296 17.00060 5.81960 3.97310 4.35430 2.40980 0.27260 15.23720 43.81630 2.84089994431 'International Tables Volume C Table 6.1.1.4 (pp. 500-502)' 'Henke, Gullikson and Davis, At. Data and Nucl. Data Tables, 1993, 54, 2'

loop_
_geom_angle_atom_site_label_1
_geom_angle_atom_site_label_2
_geom_angle_atom_site_label_3
_geom_angle
_geom_angle_site_symmetry_1
_geom_angle_site_symmetry_3
Br2 Bi1 Br1 173.13(4) . .
Br4 Bi1 Br1 91.79(3) . .
Br4 Bi1 Br2 87.31(3) . .
Se1 Bi1 Br1 94.30(4) . .
Se1 Bi1 Br2 78.91(3) . .
Se1 Bi1 Br4 90.91(3) . .
Se2 Bi1 Br1 92.68(3) . .
Se2 Bi1 Br2 88.34(3) . .
Se2 Bi1 Br4 175.45(3) . .
Se2 Bi1 Se1 89.55(4) . .
Br3 Bi2 Br2 91.90(4) . .
Br4 Bi2 Br2 84.09(3) . .
Br4 Bi2 Br2 83.38(3) 3_665 .
Br4 Bi2 Br3 173.42(4) 3_665 .
Br4 Bi2 Br3 91.81(4) . .
Br5 Bi2 Br2 173.44(4) . .
Br5 Bi2 Br3 93.77(4) . .
Br5 Bi2 Br4 92.43(4) . .
Br5 Bi2 Br4 90.69(4) . 3_665
Br6 Bi2 Br2 90.42(4) . .
Br6 Bi2 Br3 93.26(4) . .
Br6 Bi2 Br4 172.64(4) . .
Br6 Bi2 Br4 91.37(4) . 3_665
Br6 Bi2 Br5 92.55(5) . .
Bi2 Br2 Bi1 95.90(3) . .
Bi2 Br4 Bi1 91.73(3) . .
Bi2 Br4 Bi1 91.01(3) 3_665 .
C1 Se1 Bi1 99.7(3) . .
C8 Se2 Bi1 98.8(3) . .
C2 N1 C1 108.1(9) . .
C4 N1 C1 126.7(10) . .
C4 N1 C2 125.2(11) . .
C3 N2 C1 108.1(10) . .
C7 N2 C1 125.9(9) . .
C7 N2 C3 126.1(9) . .
C8 N3 C7 124.5(10) . .
C9 N3 C7 125.7(10) . .
C9 N3 C8 109.8(9) . .
C10 N4 C8 109.9(10) . .
C11 N4 C8 125.8(10) . .
C11 N4 C10 124.3(10) . .
N1 C1 Se1 125.6(7) . .
N2 C1 Se1 126.2(8) . .
N2 C1 N1 108.1(9) . .
H2 C2 N1 125.7(7) . .
C3 C2 N1 108.6(11) . .
C3 C2 H2 125.7(8) . .
C2 C3 N2 107.2(10) . .
H3 C3 N2 126.4(7) . .
H3 C3 C2 126.4(8) . .
C5 C4 N1 110.9(12) . .
C6 C4 N1 110.3(13) . .
C6 C4 C5 112.2(16) . .
H4 C4 N1 111(6) . .
H4 C4 C5 101(7) . .
H4 C4 C6 111(6) . .
H5a C5 C4 109.5 . .
H5b C5 C4 109.5 . .
H5b C5 H5a 109.5 . .
H5c C5 C4 109.5 . .
H5c C5 H5a 109.5 . .
H5c C5 H5b 109.5 . .
H6a C6 C4 109.5 . .
H6b C6 C4 109.5 . .
H6b C6 H6a 109.5 . .
H6c C6 C4 109.5 . .
H6c C6 H6a 109.5 . .
H6c C6 H6b 109.5 . .
N3 C7 N2 110.9(9) . .
H7a C7 N2 109.5(6) . .
H7a C7 N3 109.5(6) . .
H7b C7 N2 109.5(5) . .
H7b C7 N3 109.5(5) . .
H7b C7 H7a 108.0 . .
N3 C8 Se2 127.4(8) . .
N4 C8 Se2 126.5(9) . .
N4 C8 N3 106.0(10) . .
H9 C9 N3 126.9(7) . .
C10 C9 N3 106.2(11) . .
C10 C9 H9 126.9(8) . .
C9 C10 N4 108.1(11) . .
H10 C10 N4 126.0(7) . .
H10 C10 C9 126.0(8) . .
H11 C11 N4 108.0(7) . .
C12 C11 N4 111.2(13) . .
C12 C11 H11 108.0(9) . .
C13 C11 N4 108.4(13) . .
C13 C11 H11 108.0(10) . .
C13 C11 C12 112.9(13) . .
H12a C12 C11 109.5 . .
H12b C12 C11 109.5 . .
H12b C12 H12a 109.5 . .
H12c C12 C11 109.5 . .
H12c C12 H12a 109.5 . .
H12c C12 H12b 109.5 . .
H13a C13 C11 109.5 . .
H13b C13 C11 109.5 . .
H13b C13 H13a 109.5 . .
H13c C13 C11 109.5 . .
H13c C13 H13a 109.5 . .
H13c C13 H13b 109.5 . .
H14b C14 H14a 109.5 . .
H14c C14 H14a 109.5 . .
H14c C14 H14b 109.5 . .
C15 C14 H14a 109.5 . .
C15 C14 H14b 109.5 . .
C15 C14 H14c 109.5 . .
C14 C15 N5 174(4) . .

loop_
_geom_bond_atom_site_label_1
_geom_bond_atom_site_label_2
_geom_bond_distance
_geom_bond_site_symmetry_2
Bi1 Br1 2.7212(11) .
Bi1 Br2 2.9641(11) .
Bi1 Br4 3.0820(12) .
Bi1 Se1 2.7353(12) .
Bi1 Se2 2.8294(12) .
Bi2 Br2 3.0707(11) .
Bi2 Br3 2.6644(12) .
Bi2 Br4 3.1619(12) .
Bi2 Br4 3.1666(12) 3_665
Bi2 Br5 2.7606(13) .
Bi2 Br6 2.6653(13) .
Se1 C1 1.876(9) .
Se2 C8 1.866(11) .
N1 C1 1.319(13) .
N1 C2 1.389(15) .
N1 C4 1.488(15) .
N2 C1 1.351(11) .
N2 C3 1.388(14) .
N2 C7 1.453(14) .
N3 C7 1.473(13) .
N3 C8 1.373(14) .
N3 C9 1.379(14) .
N4 C8 1.330(13) .
N4 C10 1.380(15) .
N4 C11 1.479(15) .
C2 H2 0.9500 .
C2 C3 1.308(18) .
C3 H3 0.9500 .
C4 C5 1.46(2) .
C4 C6 1.460(19) .
C4 H4 0.96(11) .
C5 H5a 0.9800 .
C5 H5b 0.9800 .
C5 H5c 0.9800 .
C6 H6a 0.9800 .
C6 H6b 0.9800 .
C6 H6c 0.9800 .
C7 H7a 0.9900 .
C7 H7b 0.9900 .
C9 H9 0.9500 .
C9 C10 1.346(17) .
C10 H10 0.9500 .
C11 H11 1.0000 .
C11 C12 1.499(18) .
C11 C13 1.55(2) .
C12 H12a 0.9800 .
C12 H12b 0.9800 .
C12 H12c 0.9800 .
C13 H13a 0.9800 .
C13 H13b 0.9800 .
C13 H13c 0.9800 .
N5 C15 1.14(3) .
C14 H14a 0.9800 .
C14 H14b 0.9800 .
C14 H14c 0.9800 .
C14 C15 1.36(3) .

loop_
_smtbx_masks_void_nr
_smtbx_masks_void_average_x
_smtbx_masks_void_average_y
_smtbx_masks_void_average_z
_smtbx_masks_void_volume
_smtbx_masks_void_count_electrons
1 -0.076 0.162 0.663 15.1 3.9
2 -0.076 0.338 0.163 15.1 4.0
3 0.076 0.662 0.837 15.1 4.4
4 0.076 0.838 0.337 15.1 4.5
5 0.249 0.135 0.372 14.9 2.9
6 0.249 0.365 0.872 14.9 3.4
7 0.751 0.635 0.128 14.9 1.1
8 0.751 0.865 0.628 14.9 1.6
